data_2239558
loop_
_publ_author_name
'Kim, Sung-Gon'

_publ_section_title
;
 <i>N</i>-(2-Formylphenyl)-4-methyl-<i>N</i>-[(4-methylphenyl)sulfonyl]benzenesulfonamide
;
_journal_coeditor_code XU5787
_journal_issue 6
_journal_name_full 'Acta Crystallographica Section E'
_journal_page_first o660
_journal_paper_doi 10.1107/S1600536814010666
_journal_volume 70
_journal_year 2014
_chemical_formula_iupac 'C21 H19 N O5 S2'
_chemical_formula_moiety 'C21 H19 N O5 S2'
_chemical_formula_sum 'C21 H19 N O5 S2'
_chemical_formula_weight 429.49
_chemical_name_systematic <i>N</i>-(2-Formylphenyl)-4-methyl-<i>N</i>-[(4-methylphenyl)sulfonyl]benzenesulfonamide
_space_group_IT_number 14
_symmetry_cell_setting monoclinic
_symmetry_space_group_name_Hall '-P 2yn'
_symmetry_space_group_name_H-M 'P 1 21/n 1'
_atom_sites_solution_hydrogens geom
_atom_sites_solution_primary direct
_atom_sites_solution_secondary difmap
_audit_creation_method SHELXTL
_cell_angle_alpha 90.00
_cell_angle_beta 103.9420(10)
_cell_angle_gamma 90.00
_cell_formula_units_Z 4
_cell_length_a 15.5505(6)
_cell_length_b 7.8816(3)
_cell_length_c 16.6876(7)
_cell_measurement_reflns_used 5757
_cell_measurement_temperature 199(2)
_cell_measurement_theta_max 28.29
_cell_measurement_theta_min 2.52
_cell_volume 1985.03(14)
_computing_cell_refinement 'SAINT (Bruker, 2007)'
_computing_data_collection 'SMART (Bruker, 2007)'
_computing_data_reduction 'SAIN (Bruker, 2007)T'
_computing_molecular_graphics 'ORTEP-3 for Windows (Farrugia, 2012)'
_computing_publication_material 'SHELXTL (Sheldrick, 2008) and publCIF (Westrip, 2010)'
_computing_structure_refinement 'SHELXTL (Sheldrick, 2008)'
_computing_structure_solution 'SHELXTL (Sheldrick, 2008)'
_diffrn_ambient_temperature 199(2)
_diffrn_measured_fraction_theta_full 0.997
_diffrn_measured_fraction_theta_max 0.997
_diffrn_measurement_device_type 'Bruker SMART 1000 CCD area-detector'
_diffrn_measurement_method 'phi and omega scans'
_diffrn_radiation_monochromator graphite
_diffrn_radiation_source 'fine-focus sealed tube'
_diffrn_radiation_type MoK\a
_diffrn_radiation_wavelength 0.71073
_diffrn_reflns_av_R_equivalents 0.0454
_diffrn_reflns_av_sigmaI/netI 0.0574
_diffrn_reflns_limit_h_max 20
_diffrn_reflns_limit_h_min -19
_diffrn_reflns_limit_k_max 6
_diffrn_reflns_limit_k_min -10
_diffrn_reflns_limit_l_max 22
_diffrn_reflns_limit_l_min -22
_diffrn_reflns_number 14091
_diffrn_reflns_theta_full 28.32
_diffrn_reflns_theta_max 28.32
_diffrn_reflns_theta_min 1.61
_exptl_absorpt_coefficient_mu 0.302
_exptl_absorpt_correction_type none
_exptl_crystal_colour colorless
_exptl_crystal_density_diffrn 1.437
_exptl_crystal_density_method 'not measured'
_exptl_crystal_description block
_exptl_crystal_F_000 896
_exptl_crystal_size_max 0.22
_exptl_crystal_size_mid 0.14
_exptl_crystal_size_min 0.05
_refine_diff_density_max 0.423
_refine_diff_density_min -0.640
_refine_ls_extinction_method none
_refine_ls_goodness_of_fit_ref 1.117
_refine_ls_hydrogen_treatment constr
_refine_ls_matrix_type full
_refine_ls_number_parameters 264
_refine_ls_number_reflns 4943
_refine_ls_number_restraints 0
_refine_ls_restrained_S_all 1.117
_refine_ls_R_factor_all 0.0953
_refine_ls_R_factor_gt 0.0494
_refine_ls_shift/su_max 0.000
_refine_ls_shift/su_mean 0.000
_refine_ls_structure_factor_coef Fsqd
_refine_ls_weighting_details 'calc w=1/[\s^2^(Fo^2^)+(0.0595P)^2^+2.1799P] where P=(Fo^2^+2Fc^2^)/3'
_refine_ls_weighting_scheme calc
_refine_ls_wR_factor_gt 0.1119
_refine_ls_wR_factor_ref 0.1734
_reflns_number_gt 3099
_reflns_number_total 4943
_reflns_threshold_expression I>2sigma(I)
_cod_data_source_file xu5787sup1.cif
_cod_data_source_block I
_cod_original_sg_symbol_H-M 'P 21/n'
_cod_database_code 2239558
_cod_database_fobs_code 2239558

loop_
_symmetry_equiv_pos_as_xyz
'x, y, z'
'-x+1/2, y+1/2, -z+1/2'
'-x, -y, -z'
'x-1/2, -y-1/2, z-1/2'

loop_
_atom_site_type_symbol
_atom_site_label
_atom_site_fract_x
_atom_site_fract_y
_atom_site_fract_z
_atom_site_U_iso_or_equiv
_atom_site_adp_type
_atom_site_calc_flag
_atom_site_refinement_flags
_atom_site_occupancy
_atom_site_symmetry_multiplicity
N N1 0.04365(17) 0.3510(3) 0.23535(16) 0.0354(6) Uani d . 1 1
S S1 -0.02134(5) 0.27690(10) 0.14551(5) 0.0346(2) Uani d . 1 1
O O1 -0.07076(14) 0.1425(3) 0.16970(14) 0.0414(6) Uani d . 1 1
O O2 -0.06558(15) 0.4204(3) 0.10297(14) 0.0427(6) Uani d . 1 1
S S2 0.07742(5) 0.55504(11) 0.25037(5) 0.0365(2) Uani d . 1 1
O O3 0.15148(15) 0.5490(3) 0.31970(15) 0.0478(6) Uani d . 1 1
O O4 0.08692(16) 0.6204(3) 0.17395(15) 0.0483(6) Uani d . 1 1
C C1 0.05293(19) 0.1916(4) 0.09291(18) 0.0315(6) Uani d . 1 1
C C2 0.0772(2) 0.0219(4) 0.1048(2) 0.0404(8) Uani d . 1 1
H H2 0.0502 -0.0489 0.1378 0.049 Uiso calc R 1 1
C C3 0.1409(2) -0.0426(5) 0.0681(2) 0.0440(8) Uani d . 1 1
H H3 0.1583 -0.1580 0.0767 0.053 Uiso calc R 1 1
C C4 0.1797(2) 0.0591(5) 0.0188(2) 0.0405(8) Uani d . 1 1
C C5 0.1524(2) 0.2261(5) 0.00523(19) 0.0398(8) Uani d . 1 1
H H5 0.1773 0.2952 -0.0300 0.048 Uiso calc R 1 1
C C6 0.0891(2) 0.2942(4) 0.04216(18) 0.0374(7) Uani d . 1 1
H H6 0.0710 0.4091 0.0328 0.045 Uiso calc R 1 1
C C7 0.2519(2) -0.0112(6) -0.0184(2) 0.0555(10) Uani d . 1 1
H H7A 0.2885 -0.0908 0.0205 0.083 Uiso calc R 1 1
H H7B 0.2889 0.0820 -0.0297 0.083 Uiso calc R 1 1
H H7C 0.2250 -0.0705 -0.0700 0.083 Uiso calc R 1 1
C C8 -0.0103(2) 0.6568(4) 0.27908(19) 0.0354(7) Uani d . 1 1
C C9 -0.0739(2) 0.7409(4) 0.2199(2) 0.0431(8) Uani d . 1 1
H H9 -0.0693 0.7457 0.1642 0.052 Uiso calc R 1 1
C C10 -0.1442(2) 0.8180(5) 0.2433(2) 0.0470(9) Uani d . 1 1
H H10 -0.1882 0.8749 0.2028 0.056 Uiso calc R 1 1
C C11 -0.1520(2) 0.8138(4) 0.3245(2) 0.0436(8) Uani d . 1 1
C C12 -0.0872(2) 0.7298(5) 0.3823(2) 0.0484(9) Uani d . 1 1
H H12 -0.0918 0.7247 0.4380 0.058 Uiso calc R 1 1
C C13 -0.0163(2) 0.6537(5) 0.3610(2) 0.0423(8) Uani d . 1 1
H H13 0.0283 0.5994 0.4019 0.051 Uiso calc R 1 1
C C14 -0.2289(3) 0.8997(6) 0.3480(3) 0.0650(12) Uani d . 1 1
H H14A -0.2802 0.8236 0.3364 0.098 Uiso calc R 1 1
H H14B -0.2438 1.0043 0.3158 0.098 Uiso calc R 1 1
H H14C -0.2128 0.9273 0.4070 0.098 Uiso calc R 1 1
C C15 0.0831(2) 0.2258(4) 0.29713(19) 0.0337(7) Uani d . 1 1
C C16 0.0375(2) 0.1710(4) 0.35489(19) 0.0369(7) Uani d . 1 1
C C17 0.0761(2) 0.0474(5) 0.4111(2) 0.0442(8) Uani d . 1 1
H H17 0.0463 0.0097 0.4513 0.053 Uiso calc R 1 1
C C18 0.1572(2) -0.0216(5) 0.4098(2) 0.0494(9) Uani d . 1 1
H H18 0.1821 -0.1084 0.4478 0.059 Uiso calc R 1 1
C C19 0.2022(2) 0.0359(5) 0.3529(2) 0.0493(9) Uani d . 1 1
H H19 0.2586 -0.0100 0.3526 0.059 Uiso calc R 1 1
C C20 0.1653(2) 0.1601(5) 0.2965(2) 0.0407(8) Uani d . 1 1
H H20 0.1962 0.1999 0.2576 0.049 Uiso calc R 1 1
C C21 -0.0503(2) 0.2395(4) 0.3584(2) 0.0414(8) Uani d . 1 1
H H21 -0.0813 0.3076 0.3138 0.050 Uiso calc R 1 1
O O5 -0.08438(19) 0.2136(4) 0.41477(18) 0.0640(8) Uani d . 1 1

loop_
_atom_site_aniso_label
_atom_site_aniso_U_11
_atom_site_aniso_U_22
_atom_site_aniso_U_33
_atom_site_aniso_U_12
_atom_site_aniso_U_13
_atom_site_aniso_U_23
N1 0.0402(14) 0.0320(14) 0.0352(14) 0.0043(12) 0.0114(11) 0.0042(11)
S1 0.0333(4) 0.0341(4) 0.0357(4) 0.0005(3) 0.0072(3) 0.0069(3)
O1 0.0383(12) 0.0377(13) 0.0486(13) -0.0074(10) 0.0113(10) 0.0068(11)
O2 0.0415(12) 0.0433(14) 0.0422(13) 0.0095(11) 0.0075(10) 0.0120(11)
S2 0.0344(4) 0.0342(4) 0.0414(5) -0.0026(3) 0.0103(3) 0.0029(3)
O3 0.0388(13) 0.0427(14) 0.0571(15) -0.0027(11) 0.0020(11) -0.0049(12)
O4 0.0556(15) 0.0426(14) 0.0538(15) -0.0018(12) 0.0270(12) 0.0103(12)
C1 0.0266(14) 0.0334(16) 0.0325(15) -0.0025(13) 0.0034(12) 0.0049(13)
C2 0.0460(19) 0.0364(18) 0.0383(17) -0.0005(15) 0.0089(15) 0.0067(14)
C3 0.051(2) 0.0367(19) 0.0428(19) 0.0053(16) 0.0086(16) -0.0017(15)
C4 0.0357(16) 0.051(2) 0.0325(16) -0.0022(16) 0.0042(13) -0.0082(15)
C5 0.0375(17) 0.050(2) 0.0300(16) -0.0093(16) 0.0050(13) -0.0003(15)
C6 0.0398(17) 0.0386(18) 0.0321(16) -0.0044(15) 0.0054(13) 0.0042(14)
C7 0.048(2) 0.072(3) 0.049(2) 0.000(2) 0.0151(17) -0.013(2)
C8 0.0385(17) 0.0307(16) 0.0381(17) -0.0076(14) 0.0113(13) 0.0012(13)
C9 0.0480(19) 0.0396(19) 0.0425(19) -0.0022(16) 0.0121(16) 0.0070(15)
C10 0.0388(18) 0.0388(19) 0.062(2) 0.0080(16) 0.0084(17) 0.0078(17)
C11 0.0380(18) 0.0352(18) 0.061(2) -0.0084(15) 0.0192(16) -0.0015(16)
C12 0.052(2) 0.050(2) 0.048(2) -0.0018(18) 0.0218(17) -0.0031(17)
C13 0.0465(19) 0.0402(19) 0.0387(18) 0.0026(16) 0.0074(15) -0.0009(15)
C14 0.051(2) 0.059(3) 0.094(3) 0.007(2) 0.034(2) 0.000(2)
C15 0.0343(15) 0.0332(17) 0.0322(15) 0.0021(13) 0.0052(12) 0.0026(13)
C16 0.0391(17) 0.0383(18) 0.0340(16) -0.0036(14) 0.0105(13) 0.0015(14)
C17 0.053(2) 0.046(2) 0.0355(17) -0.0029(17) 0.0144(16) 0.0072(15)
C18 0.053(2) 0.045(2) 0.046(2) 0.0087(18) 0.0053(17) 0.0113(17)
C19 0.0405(18) 0.051(2) 0.055(2) 0.0133(17) 0.0096(16) 0.0113(18)
C20 0.0330(16) 0.045(2) 0.0456(19) 0.0006(15) 0.0122(14) 0.0056(15)
C21 0.0400(17) 0.0384(19) 0.049(2) -0.0024(15) 0.0170(16) 0.0027(15)
O5 0.0688(18) 0.0678(19) 0.0707(18) 0.0055(15) 0.0466(16) 0.0109(15)

loop_
_atom_type_symbol
_atom_type_description
_atom_type_scat_dispersion_real
_atom_type_scat_dispersion_imag
_atom_type_scat_source
C C 0.0033 0.0016 'International Tables Vol C Tables 4.2.6.8 and 6.1.1.4'
H H 0.0000 0.0000 'International Tables Vol C Tables 4.2.6.8 and 6.1.1.4'
N N 0.0061 0.0033 'International Tables Vol C Tables 4.2.6.8 and 6.1.1.4'
O O 0.0106 0.0060 'International Tables Vol C Tables 4.2.6.8 and 6.1.1.4'
S S 0.1246 0.1234 'International Tables Vol C Tables 4.2.6.8 and 6.1.1.4'

loop_
_geom_angle_atom_site_label_1
_geom_angle_atom_site_label_2
_geom_angle_atom_site_label_3
_geom_angle
C15 N1 S2 118.6(2)
C15 N1 S1 116.9(2)
S2 N1 S1 123.77(16)
O2 S1 O1 120.28(14)
O2 S1 N1 106.30(14)
O1 S1 N1 104.66(13)
O2 S1 C1 110.77(14)
O1 S1 C1 108.91(15)
N1 S1 C1 104.58(13)
O4 S2 O3 120.32(16)
O4 S2 N1 107.97(15)
O3 S2 N1 104.50(14)
O4 S2 C8 109.75(15)
O3 S2 C8 108.96(15)
N1 S2 C8 104.02(14)
C6 C1 C2 120.8(3)
C6 C1 S1 119.9(3)
C2 C1 S1 119.3(2)
C3 C2 C1 119.4(3)
C3 C2 H2 120.3
C1 C2 H2 120.3
C2 C3 C4 120.7(3)
C2 C3 H3 119.6
C4 C3 H3 119.6
C5 C4 C3 119.1(3)
C5 C4 C7 120.7(3)
C3 C4 C7 120.2(3)
C4 C5 C6 121.2(3)
C4 C5 H5 119.4
C6 C5 H5 119.4
C1 C6 C5 118.8(3)
C1 C6 H6 120.6
C5 C6 H6 120.6
C4 C7 H7A 109.5
C4 C7 H7B 109.5
H7A C7 H7B 109.5
C4 C7 H7C 109.5
H7A C7 H7C 109.5
H7B C7 H7C 109.5
C9 C8 C13 120.1(3)
C9 C8 S2 119.7(2)
C13 C8 S2 120.2(3)
C8 C9 C10 119.0(3)
C8 C9 H9 120.5
C10 C9 H9 120.5
C9 C10 C11 121.5(3)
C9 C10 H10 119.2
C11 C10 H10 119.2
C12 C11 C10 118.2(3)
C12 C11 C14 121.6(4)
C10 C11 C14 120.2(4)
C13 C12 C11 121.5(3)
C13 C12 H12 119.3
C11 C12 H12 119.3
C12 C13 C8 119.6(3)
C12 C13 H13 120.2
C8 C13 H13 120.2
C11 C14 H14A 109.5
C11 C14 H14B 109.5
H14A C14 H14B 109.5
C11 C14 H14C 109.5
H14A C14 H14C 109.5
H14B C14 H14C 109.5
C20 C15 C16 120.9(3)
C20 C15 N1 118.9(3)
C16 C15 N1 120.2(3)
C17 C16 C15 118.4(3)
C17 C16 C21 118.9(3)
C15 C16 C21 122.7(3)
C18 C17 C16 121.0(3)
C18 C17 H17 119.5
C16 C17 H17 119.5
C17 C18 C19 119.9(3)
C17 C18 H18 120.1
C19 C18 H18 120.1
C20 C19 C18 120.2(3)
C20 C19 H19 119.9
C18 C19 H19 119.9
C15 C20 C19 119.6(3)
C15 C20 H20 120.2
C19 C20 H20 120.2
O5 C21 C16 123.5(3)
O5 C21 H21 118.2
C16 C21 H21 118.2

loop_
_geom_bond_atom_site_label_1
_geom_bond_atom_site_label_2
_geom_bond_distance
N1 C15 1.452(4)
N1 S2 1.691(3)
N1 S1 1.697(3)
S1 O2 1.422(2)
S1 O1 1.423(2)
S1 C1 1.745(3)
S2 O4 1.416(2)
S2 O3 1.423(2)
S2 C8 1.746(3)
C1 C6 1.385(4)
C1 C2 1.391(5)
C2 C3 1.380(5)
C2 H2 0.9500
C3 C4 1.387(5)
C3 H3 0.9500
C4 C5 1.385(5)
C4 C7 1.512(5)
C5 C6 1.388(5)
C5 H5 0.9500
C6 H6 0.9500
C7 H7A 0.9800
C7 H7B 0.9800
C7 H7C 0.9800
C8 C9 1.386(5)
C8 C13 1.393(4)
C9 C10 1.387(5)
C9 H9 0.9500
C10 C11 1.390(5)
C10 H10 0.9500
C11 C12 1.384(5)
C11 C14 1.507(5)
C12 C13 1.375(5)
C12 H12 0.9500
C13 H13 0.9500
C14 H14A 0.9800
C14 H14B 0.9800
C14 H14C 0.9800
C15 C20 1.381(4)
C15 C16 1.396(4)
C16 C17 1.385(5)
C16 C21 1.483(5)
C17 C18 1.378(5)
C17 H17 0.9500
C18 C19 1.384(5)
C18 H18 0.9500
C19 C20 1.382(5)
C19 H19 0.9500
C20 H20 0.9500
C21 O5 1.203(4)
C21 H21 0.9500

loop_
_geom_hbond_atom_site_label_D
_geom_hbond_atom_site_label_H
_geom_hbond_atom_site_label_A
_geom_hbond_site_symmetry_A
_geom_hbond_distance_DH
_geom_hbond_distance_HA
_geom_hbond_distance_DA
_geom_hbond_angle_DHA
C6 H6 O2 3_565 0.95 2.62 3.261(4) 125.3

loop_
_geom_torsion_atom_site_label_1
_geom_torsion_atom_site_label_2
_geom_torsion_atom_site_label_3
_geom_torsion_atom_site_label_4
_geom_torsion
C15 N1 S1 O2 168.6(2)
S2 N1 S1 O2 -21.4(2)
C15 N1 S1 O1 40.3(2)
S2 N1 S1 O1 -149.72(18)
C15 N1 S1 C1 -74.1(2)
S2 N1 S1 C1 95.8(2)
C15 N1 S2 O4 138.1(2)
S1 N1 S2 O4 -31.7(2)
C15 N1 S2 O3 8.9(3)
S1 N1 S2 O3 -160.91(18)
C15 N1 S2 C8 -105.4(2)
S1 N1 S2 C8 84.9(2)
O2 S1 C1 C6 26.1(3)
O1 S1 C1 C6 160.6(2)
N1 S1 C1 C6 -88.0(3)
O2 S1 C1 C2 -155.9(2)
O1 S1 C1 C2 -21.5(3)
N1 S1 C1 C2 89.9(3)
C6 C1 C2 C3 2.7(5)
S1 C1 C2 C3 -175.2(3)
C1 C2 C3 C4 -1.0(5)
C2 C3 C4 C5 -1.4(5)
C2 C3 C4 C7 177.6(3)
C3 C4 C5 C6 2.1(5)
C7 C4 C5 C6 -177.0(3)
C2 C1 C6 C5 -2.0(5)
S1 C1 C6 C5 175.9(2)
C4 C5 C6 C1 -0.4(5)
O4 S2 C8 C9 19.4(3)
O3 S2 C8 C9 153.1(3)
N1 S2 C8 C9 -95.9(3)
O4 S2 C8 C13 -160.5(3)
O3 S2 C8 C13 -26.8(3)
N1 S2 C8 C13 84.2(3)
C13 C8 C9 C10 -1.5(5)
S2 C8 C9 C10 178.6(3)
C8 C9 C10 C11 0.5(5)
C9 C10 C11 C12 -0.1(5)
C9 C10 C11 C14 179.6(4)
C10 C11 C12 C13 0.7(5)
C14 C11 C12 C13 -179.0(4)
C11 C12 C13 C8 -1.7(6)
C9 C8 C13 C12 2.1(5)
S2 C8 C13 C12 -178.0(3)
S2 N1 C15 C20 -80.4(3)
S1 N1 C15 C20 90.1(3)
S2 N1 C15 C16 100.8(3)
S1 N1 C15 C16 -88.7(3)
C20 C15 C16 C17 -0.7(5)
N1 C15 C16 C17 178.0(3)
C20 C15 C16 C21 179.2(3)
N1 C15 C16 C21 -2.0(5)
C15 C16 C17 C18 -0.8(5)
C21 C16 C17 C18 179.3(3)
C16 C17 C18 C19 1.7(6)
C17 C18 C19 C20 -1.2(6)
C16 C15 C20 C19 1.2(5)
N1 C15 C20 C19 -177.5(3)
C18 C19 C20 C15 -0.3(6)
C17 C16 C21 O5 11.7(5)
C15 C16 C21 O5 -168.3(4)
